data_2204117
loop_
_publ_author_name
'Tetsuzo Ito'
'Yoshinori Maeda'

_publ_section_title
;
 Linear-chain bis(\m-<i>O,O</i>'-dimethyl dithiophosphato)lead(II)
;
_journal_issue 9
_journal_name_full 'Acta Crystallographica Section E'
_journal_page_first m1349
_journal_page_last m1350
_journal_paper_doi 10.1107/S1600536804020914
_journal_volume 60
_journal_year 2004
_chemical_formula_iupac '[Pb (C2 H6 O2 P1 S2)2]'
_chemical_formula_moiety 'C4 H12 O4 P2 Pb S4'
_chemical_formula_sum 'C4 H12 O4 P2 Pb S4'
_chemical_formula_weight 521.56
_space_group_IT_number 60
_symmetry_cell_setting orthorhombic
_symmetry_space_group_name_Hall '-P 2n 2ab'
_symmetry_space_group_name_H-M 'P b c n'
_cell_angle_alpha 90
_cell_angle_beta 90
_cell_angle_gamma 90
_cell_formula_units_Z 4
_cell_length_a 17.738(3)
_cell_length_b 9.218(2)
_cell_length_c 9.2160(10)
_cell_measurement_reflns_used 25
_cell_measurement_temperature 296
_cell_measurement_theta_max 16.5
_cell_measurement_theta_min 15.9
_cell_volume 1506.9(4)
_computing_cell_refinement 'MSC/AFC Diffractometer Control Software'
_computing_data_collection
;
MSC/AFC Diffractometer Control Software
(Molecular Structure Corporation, 1988)
;
_computing_data_reduction
;
CrystalStructure (Rigaku/MSC, 2002)
;
_computing_molecular_graphics 'ORTEPIII (Burnett & Johnson, 1996)'
_computing_publication_material CrystalStructure
_computing_structure_refinement CrystalStructure
_computing_structure_solution 'SIR92 (Altomare et al., 1994)'
_diffrn_measured_fraction_theta_full 0.9970
_diffrn_measured_fraction_theta_max 0.9970
_diffrn_measurement_device_type 'Rigaku AFC-5S'
_diffrn_measurement_method \w-2\q
_diffrn_radiation_type 'Mo K\a'
_diffrn_radiation_wavelength 0.7107
_diffrn_reflns_av_R_equivalents 0.007
_diffrn_reflns_limit_h_max 23
_diffrn_reflns_limit_h_min 0
_diffrn_reflns_limit_k_max 11
_diffrn_reflns_limit_k_min 0
_diffrn_reflns_limit_l_max 0
_diffrn_reflns_limit_l_min -11
_diffrn_reflns_number 1834
_diffrn_reflns_theta_full 27.48
_diffrn_reflns_theta_max 27.48
_diffrn_standards_decay_% 0.16
_diffrn_standards_interval_count 150
_diffrn_standards_number 3
_exptl_absorpt_coefficient_mu 11.972
_exptl_absorpt_correction_T_max 0.238
_exptl_absorpt_correction_T_min 0.146
_exptl_absorpt_correction_type psi-scan
_exptl_absorpt_process_details '(North et al., 1968)'
_exptl_crystal_colour colorless
_exptl_crystal_density_diffrn 2.299
_exptl_crystal_density_meas 2.292
_exptl_crystal_density_method 'flotation in zinc iodide (aq)'
_exptl_crystal_description prism
_exptl_crystal_F_000 976.00
_exptl_crystal_size_max 0.16
_exptl_crystal_size_mid 0.12
_exptl_crystal_size_min 0.12
_refine_diff_density_max 1.40
_refine_diff_density_min -0.92
_refine_ls_extinction_method none
_refine_ls_goodness_of_fit_ref 1.261
_refine_ls_hydrogen_treatment constr
_refine_ls_number_parameters 75
_refine_ls_number_reflns 1005
_refine_ls_R_factor_gt 0.0290
_refine_ls_shift/su_max 0.0000
_refine_ls_structure_factor_coef F
_refine_ls_weighting_details 'w = 1/\s^2^(F~o~)'
_refine_ls_weighting_scheme sigma
_refine_ls_wR_factor_ref 0.0280
_reflns_number_gt 1005
_reflns_number_total 1727
_reflns_threshold_expression I>3\s(I)
_cod_data_source_file ac6113.cif
_cod_data_source_block I
_cod_database_code 2204117
_cod_database_fobs_code 2204117

loop_
_symmetry_equiv_pos_as_xyz
x,y,z
-x,-y,-z
-x+1/2,y+1/2,z
x+1/2,-y+1/2,-z
x,-y,z+1/2
-x,y,-z+1/2
-x+1/2,-y+1/2,z+1/2
x+1/2,y+1/2,-z+1/2

loop_
_atom_site_label
_atom_site_fract_x
_atom_site_fract_y
_atom_site_fract_z
_atom_site_U_iso_or_equiv
_atom_site_adp_type
_atom_site_calc_flag
_atom_site_occupancy
_atom_site_type_symbol
Pb 0.5000 0.05754(4) 0.2500 0.03380(10) Uani d 1.00 Pb
S1 0.57230(10) 0.3019(2) 0.3809(3) 0.0502(7) Uani d 1.00 S
S2 0.61060(10) -0.0356(2) 0.5000(3) 0.0419(6) Uani d 1.00 S
P1 0.62320(10) 0.1771(2) 0.5251(2) 0.0394(6) Uani d 1.00 P
O1 0.5927(4) 0.2082(6) 0.6837(6) 0.059(2) Uani d 1.00 O
O2 0.7088(4) 0.2244(7) 0.5263(7) 0.064(2) Uani d 1.00 O
C1 0.5997(8) 0.3512(9) 0.7510(10) 0.094(4) Uani d 1.00 C
C2 0.7615(6) 0.1490(10) 0.6200(10) 0.107(5) Uani d 1.00 C
H1 0.6516 0.3752 0.758 0.113 Uiso c 1.00 H
H2 0.5745 0.4215 0.694 0.113 Uiso c 1.00 H
H3 0.5781 0.3497 0.846 0.113 Uiso c 1.00 H
H4 0.7449 0.157 0.718 0.128 Uiso c 1.00 H
H5 0.7627 0.050 0.593 0.128 Uiso c 1.00 H
H6 0.8106 0.189 0.612 0.128 Uiso c 1.00 H

loop_
_atom_site_aniso_label
_atom_site_aniso_U_11
_atom_site_aniso_U_22
_atom_site_aniso_U_33
_atom_site_aniso_U_12
_atom_site_aniso_U_13
_atom_site_aniso_U_23
Pb 0.0403(2) 0.0318(2) 0.0292(2) 0.0000 0.0020(4) 0.0000
S1 0.068(2) 0.0340(10) 0.0490(10) -0.0120(10) -0.0150(10) 0.0100(10)
S2 0.0470(10) 0.0350(10) 0.0440(10) 0.0048(9) -0.0010(10) -0.0010(10)
P1 0.0450(10) 0.0390(10) 0.0340(10) -0.0120(10) -0.0050(10) 0.0040(10)
O1 0.103(6) 0.041(3) 0.032(3) -0.023(4) 0.009(4) -0.008(3)
O2 0.047(4) 0.069(4) 0.077(5) -0.023(4) -0.010(4) 0.023(4)
C1 0.170(10) 0.052(6) 0.064(6) -0.033(7) 0.000(10) -0.026(7)
C2 0.055(8) 0.130(10) 0.140(10) -0.024(8) -0.045(9) 0.050(10)

loop_
_atom_type_symbol
_atom_type_description
_atom_type_scat_dispersion_real
_atom_type_scat_dispersion_imag
_atom_type_scat_source
Pb Pb -4.108 10.257
;
International Tables for Crystallography
(1992, Vol. C, Tables 4.2.6.8 and 6.1.1.4)
;
S S 0.148 0.159
;
International Tables for Crystallography
(1992, Vol. C, Tables 4.2.6.8 and 6.1.1.4)
;
P P 0.125 0.123
;
International Tables for Crystallography
(1992, Vol. C, Tables 4.2.6.8 and 6.1.1.4)
;
O O 0.017 0.010
;
International Tables for Crystallography
(1992, Vol. C, Tables 4.2.6.8 and 6.1.1.4)
;
C C 0.006 0.003
;
International Tables for Crystallography
(1992, Vol. C, Tables 4.2.6.8 and 6.1.1.4)
;
H H 0.000 0.000
;
International Tables for Crystallography
(1992, Vol. C, Table 6.1.1.4)
;

loop_
_geom_angle_atom_site_label_1
_geom_angle_atom_site_label_2
_geom_angle_atom_site_label_3
_geom_angle_site_symmetry_1
_geom_angle_site_symmetry_3
_geom_angle
_geom_angle_publ_flag
S1 Pb S1 . 6_655 76.00(10) yes
S1 Pb S2 . . 68.04(6) yes
S1 Pb S2 . 2_656 91.28(6) yes
S1 Pb S2 . 5_554 94.75(7) yes
S1 Pb S2 . 6_655 143.50(6) yes
S1 Pb S2 6_655 . 143.50(6) yes
S1 Pb S2 6_655 6_655 68.04(6) yes
S1 Pb S2 6_655 2_656 94.75(7) yes
S1 Pb S2 6_655 5_554 91.28(6) yes
S2 Pb S2 . 2_656 80.14(7) yes
S2 Pb S2 . 6_655 148.33(7) yes
S2 Pb S2 . 5_554 97.75(6) yes
S2 Pb S2 2_656 5_554 172.34(7) yes
S2 Pb S2 2_656 6_655 97.75(6) yes
S2 Pb S2 5_554 6_655 80.14(7) yes
Pb S1 P1 . . 91.70(10) no
Pb S2 P1 . . 83.47(9) no
S1 P1 S2 . . 116.42(14) no
S1 P1 O1 . . 111.0(3) no
S2 P1 O1 . . 104.3(3) no
S1 P1 O2 . . 106.4(3) no
S2 P1 O2 . . 112.4(3) no
O1 P1 O2 . . 105.8(4) no
P1 O1 C1 . . 121.7(6) no
P1 O2 C2 . . 119.4(6) no
O1 C1 H1 . . 108.7 no
O1 C1 H2 . . 109.7 no
H1 C1 H2 . . 109.5 no
O1 C1 H3 . . 110.0 no
H1 C1 H3 . . 109.5 no
H2 C1 H3 . . 109.5 no
O2 C2 H4 . . 109.3 no
O2 C2 H5 . . 108.5 no
H4 C2 H5 . . 109.5 no
O2 C2 H6 . . 110.7 no
H4 C2 H6 . . 109.5 no
H5 C2 H6 . . 109.5 no

loop_
_geom_bond_atom_site_label_1
_geom_bond_atom_site_label_2
_geom_bond_site_symmetry_2
_geom_bond_distance
_geom_bond_publ_flag
Pb S1 . 2.860(2) yes
Pb S1 6_655 2.860(2) no
Pb S2 . 3.145(2) yes
Pb S2 6_655 3.145(2) no
Pb S2 2_656 3.033(2) yes
Pb S2 5_554 3.033(2) yes
S1 P1 . 1.976(3) yes
S2 P1 . 1.987(3) yes
P1 O1 . 1.585(6) yes
P1 O2 . 1.579(7) yes
O1 C1 . 1.463(9) yes
O2 C2 . 1.452(11) yes
C1 H1 . 0.95 no
C1 H2 . 0.95 no
C1 H3 . 0.95 no
C2 H4 . 0.95 no
C2 H5 . 0.95 no
C2 H6 . 0.95 no

loop_
_geom_contact_atom_site_label_1
_geom_contact_atom_site_label_2
_geom_contact_distance
_geom_contact_site_symmetry_2
_geom_contact_publ_flag
Pb O1 3.012(6) 2_656 yes
Pb O1 3.012(6) 5_554 yes
S1 C1 3.448(9) 5_564 yes
S2 O1 3.336(6) 5_554 yes

loop_
_geom_torsion_atom_site_label_1
_geom_torsion_atom_site_label_2
_geom_torsion_atom_site_label_3
_geom_torsion_atom_site_label_4
_geom_torsion
_geom_torsion_publ_flag
Pb S1 P1 S2 6.0(2) no
Pb S1 P1 O1 -113.2(4) no
Pb S1 P1 O2 132.1(4) no
Pb S1 P1 S2 6.0(2) no
Pb S1 P1 O1 -113.2(4) no
Pb S1 P1 O2 132.1(4) no
S1 P1 O1 C1 -60.7(8) no
S2 P1 O1 C1 173.1(9) no
O2 P1 O1 C1 54.4(8) no
S1 P1 O2 C2 -178.6(9) no
S2 P1 O2 C2 -50.0(7) no
O1 P1 O2 C2 63.2(7) no
S1 P1 O1 C1 -60.7(8) no
S2 P1 O1 C1 173.1(9) no
O2 P1 O1 C1 54.4(8) no
S1 P1 O2 C2 -178.6(9) no
S2 P1 O2 C2 -50.0(7) no
O1 P1 O2 C2 63.2(7) no
